data_4101506
loop_
_publ_author_name
'Bian, Jianwei'
'Van Wingerden, Matthew'
'Ready, Joseph M'

_publ_section_title
;
 Enantioselective total synthesis of (+)- and (-)-nigellamine A2.
;
_journal_issue 23
_journal_name_full 'Journal of the American Chemical Society'
_journal_page_first 7428
_journal_page_last 7429
_journal_paper_doi 10.1021/ja061559n
_journal_volume 128
_journal_year 2006
_chemical_formula_sum 'C31 H33 N2 O5'
_chemical_formula_weight 513.59
_chemical_name_systematic
; 
 ? 
;
_space_group_IT_number 19
_symmetry_cell_setting orthorhombic
_symmetry_space_group_name_Hall 'P 2ac 2ab'
_symmetry_space_group_name_H-M 'P 21 21 21'
_atom_sites_solution_hydrogens geom
_atom_sites_solution_primary direct
_atom_sites_solution_secondary difmap
_audit_creation_method SHELXL-97
_cell_angle_alpha 90.00
_cell_angle_beta 90.000
_cell_angle_gamma 90.00
_cell_formula_units_Z 4
_cell_length_a 8.878(7)
_cell_length_b 12.732(4)
_cell_length_c 25.1550(14)
_cell_measurement_temperature 293(2)
_cell_volume 2843(2)
_computing_cell_refinement 'HKL2000 v095.373'
_computing_data_collection 'Collect (Nonius, 1999)'
_computing_data_reduction ' HKL2000 v095.373'
_computing_publication_material 'XCIF (Sheldrick and Bruker, 1997, V5.1)'
_computing_structure_refinement 'SHELXL-97 (Sheldrick, 1997)'
_computing_structure_solution 'SHELXS-97 (Sheldrick, 1990)'
_diffrn_ambient_temperature 293(2)
_diffrn_measured_fraction_theta_full 0.896
_diffrn_measured_fraction_theta_max 0.896
_diffrn_measurement_device_type 'Bruker KappaCCD'
_diffrn_measurement_method Collect
_diffrn_radiation_monochromator graphite
_diffrn_radiation_source 'fine-focus sealed tube'
_diffrn_radiation_type MoK\a
_diffrn_radiation_wavelength 0.71069
_diffrn_reflns_av_R_equivalents 0.0000
_diffrn_reflns_av_sigmaI/netI 0.1279
_diffrn_reflns_limit_h_max 7
_diffrn_reflns_limit_h_min 0
_diffrn_reflns_limit_k_max 12
_diffrn_reflns_limit_k_min 0
_diffrn_reflns_limit_l_max 27
_diffrn_reflns_limit_l_min 0
_diffrn_reflns_number 2100
_diffrn_reflns_theta_full 23.25
_diffrn_reflns_theta_max 23.25
_diffrn_reflns_theta_min 1.79
_exptl_absorpt_coefficient_mu 0.081
_exptl_absorpt_correction_type none
_exptl_crystal_colour colorless
_exptl_crystal_density_diffrn 1.200
_exptl_crystal_density_method 'not measured'
_exptl_crystal_description needles
_exptl_crystal_F_000 1092
_exptl_crystal_size_max 0.4
_exptl_crystal_size_mid 0.06
_exptl_crystal_size_min 0.04
_refine_diff_density_max 0.197
_refine_diff_density_min -0.168
_refine_diff_density_rms 0.042
_refine_ls_extinction_coef 0.031(7)
_refine_ls_extinction_expression Fc^*^=kFc[1+0.001xFc^2^\l^3^/sin(2\q)]^-1/4^
_refine_ls_extinction_method SHELXL
_refine_ls_goodness_of_fit_ref 0.980
_refine_ls_hydrogen_treatment constr
_refine_ls_matrix_type full
_refine_ls_number_parameters 347
_refine_ls_number_reflns 2100
_refine_ls_number_restraints 0
_refine_ls_restrained_S_all 0.980
_refine_ls_R_factor_all 0.1446
_refine_ls_R_factor_gt 0.0716
_refine_ls_shift/su_max 0.002
_refine_ls_shift/su_mean 0.000
_refine_ls_structure_factor_coef Fsqd
_refine_ls_weighting_details 'calc w=1/[\s^2^(Fo^2^)+(0.0997P)^2^+0.0000P] where P=(Fo^2^+2Fc^2^)/3'
_refine_ls_weighting_scheme calc
_refine_ls_wR_factor_gt 0.1533
_refine_ls_wR_factor_ref 0.1883
_reflns_number_gt 1198
_reflns_number_total 2100
_reflns_threshold_expression >2sigma(I)
_cod_data_source_file ja061559nsi20060517_051353.cif
_cod_data_source_block shelxl
_cod_depositor_comments
;
The following automatic conversions were performed:
'_symmetry_cell_setting' value 'Orthorhombic' changed to 'orthorhombic'
according to '/home/saulius/struct/CIF-dictionaries/cif_core.dic'
dictionary named 'cif_core.dic' version 2.4.1 from 2010-06-29.

Automatic conversion script
Id: cif_fix_enum 1527 2010-12-29 10:47:43Z saulius 
;
_cod_database_code 4101506

loop_
_symmetry_equiv_pos_as_xyz
'x, y, z'
'-x+1/2, -y, z+1/2'
'x+1/2, -y+1/2, -z'
'-x, y+1/2, -z+1/2'

loop_
_atom_site_label
_atom_site_type_symbol
_atom_site_fract_x
_atom_site_fract_y
_atom_site_fract_z
_atom_site_U_iso_or_equiv
_atom_site_adp_type
_atom_site_occupancy
_atom_site_symmetry_multiplicity
_atom_site_calc_flag
_atom_site_refinement_flags
C1 C 0.0193(10) 0.8313(8) 0.5735(4) 0.089(3) Uani 1 1 d .
H1 H 0.0328 0.8033 0.5397 0.107 Uiso 1 1 calc R
C2 C -0.0632(12) 0.9232(8) 0.5794(4) 0.092(3) Uani 1 1 d .
H2 H -0.1028 0.9561 0.5494 0.110 Uiso 1 1 calc R
C3 C -0.0868(9) 0.9655(7) 0.6280(4) 0.081(3) Uani 1 1 d .
H3 H -0.1412 1.0276 0.6316 0.097 Uiso 1 1 calc R
C4 C -0.0276(8) 0.9140(7) 0.6738(4) 0.067(2) Uani 1 1 d .
C5 C 0.0628(8) 0.8221(6) 0.6685(3) 0.061(2) Uani 1 1 d .
C6 C 0.0814(9) 0.7809(7) 0.6163(3) 0.072(2) Uani 1 1 d .
H6 H 0.1360 0.7194 0.6112 0.086 Uiso 1 1 calc R
N1 N -0.0585(7) 0.9576(5) 0.7230(3) 0.0766(19) Uani 1 1 d .
C7 C 0.0005(10) 0.9114(7) 0.7648(4) 0.080(3) Uani 1 1 d .
H7 H -0.0186 0.9409 0.7979 0.096 Uiso 1 1 calc R
C8 C 0.0901(8) 0.8211(7) 0.7631(3) 0.068(2) Uani 1 1 d .
H8 H 0.1271 0.7922 0.7944 0.082 Uiso 1 1 calc R
C9 C 0.1236(7) 0.7750(6) 0.7148(3) 0.061(2) Uani 1 1 d .
C10 C 0.2190(8) 0.6760(6) 0.7112(3) 0.067(2) Uani 1 1 d .
O1 O 0.2426(5) 0.6302(4) 0.7629(2) 0.0752(16) Uani 1 1 d .
C11 C 0.3765(8) 0.7049(6) 0.6866(3) 0.063(2) Uani 1 1 d .
H11 H 0.3578 0.7522 0.6566 0.076 Uiso 1 1 calc R
C12 C 0.4862(8) 0.7611(6) 0.7242(3) 0.072(2) Uani 1 1 d .
H12A H 0.4754 0.8366 0.7210 0.087 Uiso 1 1 calc R
H12B H 0.4663 0.7413 0.7608 0.087 Uiso 1 1 calc R
C13 C 0.6450(9) 0.7270(7) 0.7079(3) 0.082(3) Uani 1 1 d .
H13 H 0.7202 0.7732 0.7243 0.099 Uiso 1 1 calc R
C14 C 0.6599(10) 0.7305(8) 0.6472(4) 0.091(3) Uani 1 1 d .
H14A H 0.6286 0.7988 0.6341 0.110 Uiso 1 1 calc R
H14B H 0.7642 0.7196 0.6371 0.110 Uiso 1 1 calc R
C15 C 0.5623(9) 0.6457(7) 0.6228(3) 0.078(3) Uani 1 1 d .
H15A H 0.5082 0.6732 0.5924 0.094 Uiso 1 1 calc R
H15B H 0.6241 0.5873 0.6111 0.094 Uiso 1 1 calc R
N2 N 0.4525(8) 0.6096(6) 0.6651(3) 0.069(2) Uani 1 1 d .
C16 C 0.5331(8) 0.5479(6) 0.7054(3) 0.076(2) Uani 1 1 d .
H16A H 0.5666 0.4821 0.6900 0.091 Uiso 1 1 calc R
H16B H 0.4658 0.5321 0.7347 0.091 Uiso 1 1 calc R
C17 C 0.6707(9) 0.6105(7) 0.7262(4) 0.088(3) Uani 1 1 d .
H17 H 0.7604 0.5840 0.7078 0.106 Uiso 1 1 calc R
C18 C 0.6923(17) 0.5925(13) 0.7848(5) 0.155(6) Uani 1 1 d .
C19 C 0.736(2) 0.608(2) 0.8173(7) 0.293(16) Uani 1 1 d .
H15 H 0.386(7) 0.570(5) 0.648(2) 0.032(19) Uiso 1 1 d .
O2 O -0.2456(7) -0.0165(5) 0.8710(3) 0.095(2) Uani 1 1 d .
C20 C -0.2011(9) 0.0016(8) 0.9187(4) 0.079(3) Uani 1 1 d .
O3 O -0.2488(7) 0.0727(5) 0.9479(3) 0.106(2) Uani 1 1 d .
C21 C -0.0747(9) -0.0717(6) 0.9404(3) 0.068(2) Uani 1 1 d .
C22 C -0.0659(10) -0.0828(7) 1.0004(3) 0.076(2) Uani 1 1 d .
H22 H -0.1593 -0.0587 1.0172 0.092 Uiso 1 1 calc R
C23 C -0.0419(8) -0.1997(8) 1.0102(4) 0.077(3) Uani 1 1 d .
C24 C -0.0013(10) -0.2511(8) 0.9581(4) 0.100(3) Uani 1 1 d .
H24A H -0.0360 -0.3233 0.9571 0.120 Uiso 1 1 calc R
H24B H 0.1068 -0.2499 0.9524 0.120 Uiso 1 1 calc R
C25 C -0.0825(10) -0.1845(7) 0.9165(3) 0.088(3) Uani 1 1 d .
H25A H -0.1861 -0.2072 0.9121 0.106 Uiso 1 1 calc R
H25B H -0.0316 -0.1879 0.8824 0.106 Uiso 1 1 calc R
C26 C 0.0719(10) -0.0195(8) 0.9238(4) 0.087(3) Uani 1 1 d .
O4 O 0.1224(6) -0.0065(7) 0.8811(3) 0.118(3) Uani 1 1 d .
O5 O 0.1434(6) 0.0151(5) 0.9677(3) 0.103(2) Uani 1 1 d .
C27 C -0.0630(9) -0.2497(9) 1.0560(4) 0.091(3) Uani 1 1 d .
C28 C -0.0388(12) -0.3672(9) 1.0640(5) 0.131(4) Uani 1 1 d .
H28A H -0.0638 -0.3858 1.0999 0.197 Uiso 1 1 calc R
H28B H 0.0647 -0.3843 1.0572 0.197 Uiso 1 1 calc R
H28C H -0.1021 -0.4055 1.0399 0.197 Uiso 1 1 calc R
C29 C -0.1088(11) -0.1951(10) 1.1054(4) 0.133(4) Uani 1 1 d .
H29A H -0.1197 -0.2455 1.1335 0.200 Uiso 1 1 calc R
H29B H -0.2031 -0.1600 1.0997 0.200 Uiso 1 1 calc R
H29C H -0.0333 -0.1445 1.1150 0.200 Uiso 1 1 calc R
C30 C 0.0658(11) -0.0151(8) 1.0173(4) 0.098(3) Uani 1 1 d .
H30 H 0.1342 -0.0566 1.0395 0.117 Uiso 1 1 calc R
C31 C 0.0219(15) 0.0836(10) 1.0465(5) 0.149(5) Uani 1 1 d .
H31A H 0.1110 0.1219 1.0561 0.224 Uiso 1 1 calc R
H31B H -0.0332 0.0655 1.0780 0.224 Uiso 1 1 calc R
H31C H -0.0400 0.1265 1.0239 0.224 Uiso 1 1 calc R

loop_
_atom_site_aniso_label
_atom_site_aniso_U_11
_atom_site_aniso_U_22
_atom_site_aniso_U_33
_atom_site_aniso_U_23
_atom_site_aniso_U_13
_atom_site_aniso_U_12
C1 0.089(6) 0.105(8) 0.074(7) -0.012(6) -0.003(5) 0.025(6)
C2 0.096(7) 0.110(8) 0.069(7) 0.014(6) -0.014(6) 0.005(7)
C3 0.069(5) 0.080(6) 0.092(7) 0.009(6) -0.010(5) 0.014(5)
C4 0.054(5) 0.066(6) 0.082(7) -0.008(5) 0.003(4) -0.001(4)
C5 0.055(5) 0.063(5) 0.065(6) -0.008(4) 0.011(4) 0.005(5)
C6 0.063(5) 0.076(6) 0.077(6) 0.002(5) -0.001(5) 0.002(4)
N1 0.070(4) 0.075(5) 0.085(5) -0.007(5) 0.003(4) 0.006(4)
C7 0.087(6) 0.078(7) 0.074(7) -0.013(5) 0.003(5) 0.009(5)
C8 0.062(5) 0.072(6) 0.071(6) -0.006(5) 0.007(4) -0.002(5)
C9 0.047(4) 0.065(5) 0.072(6) -0.005(5) -0.003(4) -0.001(4)
C10 0.056(4) 0.074(6) 0.072(6) 0.014(5) 0.013(4) -0.003(4)
O1 0.075(4) 0.076(4) 0.074(4) 0.011(3) 0.002(3) 0.003(3)
C11 0.058(5) 0.057(5) 0.073(5) -0.002(4) 0.004(4) -0.002(4)
C12 0.062(5) 0.067(6) 0.088(6) 0.000(5) 0.012(4) -0.003(4)
C13 0.063(6) 0.101(8) 0.083(7) -0.015(6) 0.004(5) -0.007(5)
C14 0.066(6) 0.106(8) 0.102(7) -0.002(6) 0.001(5) -0.004(5)
C15 0.058(5) 0.103(7) 0.074(6) 0.002(5) 0.012(5) -0.002(5)
N2 0.063(5) 0.065(5) 0.078(5) -0.003(4) -0.005(4) -0.010(4)
C16 0.053(5) 0.084(6) 0.089(6) 0.003(5) 0.003(4) 0.016(5)
C17 0.068(6) 0.107(8) 0.089(7) -0.011(6) 0.000(5) 0.024(5)
C18 0.166(12) 0.208(13) 0.092(10) -0.042(10) -0.074(9) 0.045(10)
C19 0.24(2) 0.52(4) 0.114(13) -0.062(17) -0.049(13) 0.23(3)
O2 0.085(4) 0.111(5) 0.088(4) 0.016(4) -0.001(3) 0.005(4)
C20 0.059(6) 0.081(7) 0.096(8) 0.015(7) 0.011(5) -0.006(5)
O3 0.104(5) 0.089(5) 0.125(6) -0.003(4) -0.003(4) 0.020(4)
C21 0.059(5) 0.070(6) 0.075(6) 0.021(5) 0.010(4) 0.013(4)
C22 0.072(6) 0.082(7) 0.075(6) 0.006(5) 0.011(5) 0.014(5)
C23 0.064(5) 0.095(8) 0.070(6) 0.010(6) 0.017(4) 0.016(5)
C24 0.099(7) 0.089(7) 0.111(8) 0.026(6) 0.006(6) 0.028(6)
C25 0.091(6) 0.084(7) 0.089(6) 0.001(6) 0.010(5) 0.004(6)
C26 0.060(6) 0.119(8) 0.082(7) 0.006(7) -0.005(6) -0.007(6)
O4 0.069(4) 0.193(8) 0.092(5) 0.027(5) 0.014(3) -0.018(5)
O5 0.073(4) 0.133(6) 0.103(5) -0.005(5) 0.001(4) -0.008(4)
C27 0.060(5) 0.125(9) 0.088(8) 0.019(7) -0.004(5) -0.006(6)
C28 0.098(8) 0.120(10) 0.175(11) 0.066(9) -0.019(7) 0.000(7)
C29 0.098(8) 0.209(13) 0.092(8) 0.042(9) 0.000(6) -0.029(9)
C30 0.090(7) 0.116(8) 0.088(7) -0.009(6) -0.013(6) -0.004(7)
C31 0.178(12) 0.124(10) 0.145(11) -0.051(8) 0.015(9) -0.026(9)

loop_
_atom_type_symbol
_atom_type_description
_atom_type_scat_dispersion_real
_atom_type_scat_dispersion_imag
_atom_type_scat_source
C C 0.0033 0.0016 'International Tables Vol C Tables 4.2.6.8 and 6.1.1.4'
H H 0.0000 0.0000 'International Tables Vol C Tables 4.2.6.8 and 6.1.1.4'
O O 0.0106 0.0060 'International Tables Vol C Tables 4.2.6.8 and 6.1.1.4'
N N 0.0061 0.0033 'International Tables Vol C Tables 4.2.6.8 and 6.1.1.4'

loop_
_geom_angle_atom_site_label_1
_geom_angle_atom_site_label_2
_geom_angle_atom_site_label_3
_geom_angle
C6 C1 C2 121.7(8)
C3 C2 C1 120.8(9)
C2 C3 C4 119.3(8)
N1 C4 C3 117.7(8)
N1 C4 C5 121.7(8)
C3 C4 C5 120.6(8)
C9 C5 C6 124.0(7)
C9 C5 C4 118.9(7)
C6 C5 C4 117.1(7)
C1 C6 C5 120.4(8)
C7 N1 C4 117.1(7)
N1 C7 C8 124.8(8)
C9 C8 C7 119.9(8)
C8 C9 C5 117.5(7)
C8 C9 C10 121.7(7)
C5 C9 C10 120.8(7)
O1 C10 C9 111.2(6)
O1 C10 C11 108.6(6)
C9 C10 C11 109.0(6)
N2 C11 C12 108.5(6)
N2 C11 C10 110.8(6)
C12 C11 C10 115.6(6)
C13 C12 C11 106.7(6)
C12 C13 C14 109.8(7)
C12 C13 C17 108.8(7)
C14 C13 C17 107.9(7)
C15 C14 C13 109.5(7)
N2 C15 C14 107.5(6)
C16 N2 C11 113.8(6)
C16 N2 C15 109.5(6)
C11 N2 C15 107.5(6)
N2 C16 C17 110.0(7)
C18 C17 C16 110.6(9)
C18 C17 C13 116.7(9)
C16 C17 C13 105.8(6)
C19 C18 C17 153(3)
O3 C20 O2 125.4(9)
O3 C20 C21 118.4(9)
O2 C20 C21 116.3(9)
C22 C21 C26 105.7(7)
C22 C21 C20 116.2(7)
C26 C21 C20 105.0(6)
C22 C21 C25 107.4(6)
C26 C21 C25 109.6(7)
C20 C21 C25 112.6(8)
C30 C22 C21 105.4(7)
C30 C22 C23 113.8(7)
C21 C22 C23 105.0(7)
C27 C23 C24 125.4(9)
C27 C23 C22 126.0(8)
C24 C23 C22 108.5(8)
C23 C24 C25 104.0(7)
C24 C25 C21 103.1(7)
O4 C26 O5 121.5(9)
O4 C26 C21 129.8(9)
O5 C26 C21 108.7(8)
C26 O5 C30 112.8(7)
C23 C27 C29 122.8(10)
C23 C27 C28 124.3(10)
C29 C27 C28 112.9(10)
O5 C30 C31 108.4(9)
O5 C30 C22 105.8(7)
C31 C30 C22 114.4(9)

loop_
_geom_bond_atom_site_label_1
_geom_bond_atom_site_label_2
_geom_bond_distance
C1 C6 1.368(11)
C1 C2 1.388(13)
C2 C3 1.355(11)
C3 C4 1.426(11)
C4 N1 1.384(9)
C4 C5 1.425(11)
C5 C9 1.418(10)
C5 C6 1.424(9)
N1 C7 1.313(9)
C7 C8 1.399(11)
C8 C9 1.381(9)
C9 C10 1.521(10)
C10 O1 1.442(8)
C10 C11 1.572(9)
C11 N2 1.490(9)
C11 C12 1.534(10)
C12 C13 1.532(11)
C13 C14 1.532(11)
C13 C17 1.570(11)
C14 C15 1.514(11)
C15 N2 1.513(9)
N2 C16 1.469(9)
C16 C17 1.549(11)
C17 C18 1.505(15)
C18 C19 0.925(15)
O2 C20 1.283(10)
C20 O3 1.240(10)
C20 C21 1.558(12)
C21 C22 1.518(10)
C21 C26 1.520(12)
C21 C25 1.559(12)
C22 C30 1.513(12)
C22 C23 1.524(12)
C23 C27 1.330(11)
C23 C24 1.508(11)
C24 C25 1.527(11)
C26 O4 1.174(9)
C26 O5 1.348(10)
O5 C30 1.476(10)
C27 C29 1.480(13)
C27 C28 1.525(13)
C30 C31 1.507(14)
